data_4305334
loop_
_publ_author_name
'Meisu Zhou'
'Yanping Song'
'Tao Gong'
'Hongbo Tong'
'Jianping Guo'
'Linhong Weng'
'Diansheng Liu'

_publ_section_title
;
Synthesis and Structures of Selected Triazapentadienate of Li, Mn, Fe, Co,
Ni, Cu(I), and Cu(II) using 2,4-N,N'-Disubstituted
1,3,5-Triazapentadienate Anions as Ancillary Ligands:
[N(Ar)C(NMe2)NC(NMe2)N(R)]- (Ar = Ph, 2,6-iPr2-C6H3; R = H, SiMe3)
;
_journal_name_full 'Inorganic Chemistry'
_journal_page_first 6692
_journal_page_last 6700
_journal_paper_doi 10.1021/ic800320e
_journal_volume 47
_journal_year 2008
_chemical_formula_sum 'C40 H55 Cl2 Cu N5 P Si'
_chemical_formula_weight 799.39
_chemical_name_systematic
; 
 ? 
;
_space_group_IT_number 2
_symmetry_cell_setting triclinic
_symmetry_space_group_name_Hall '-P 1'
_symmetry_space_group_name_H-M 'P -1'
_atom_sites_solution_hydrogens geom
_atom_sites_solution_primary direct
_atom_sites_solution_secondary difmap
_audit_creation_method SHELXL-97
_cell_angle_alpha 94.386(2)
_cell_angle_beta 96.268(2)
_cell_angle_gamma 102.157(2)
_cell_formula_units_Z 2
_cell_length_a 9.7388(14)
_cell_length_b 13.984(2)
_cell_length_c 16.228(2)
_cell_measurement_temperature 213(2)
_cell_volume 2136.3(5)
_computing_structure_refinement 'SHELXL-97 (Sheldrick, 1997)'
_computing_structure_solution 'SHELXS-97 (Sheldrick, 1990)'
_diffrn_ambient_temperature 213(2)
_diffrn_measured_fraction_theta_full 0.977
_diffrn_measured_fraction_theta_max 0.977
_diffrn_measurement_device_type 'CCD AREA DETECTOR'
_diffrn_measurement_method \W
_diffrn_radiation_monochromator graphite
_diffrn_radiation_source 'fine-focus sealed tube'
_diffrn_radiation_type MoK\a
_diffrn_radiation_wavelength 0.71073
_diffrn_reflns_av_R_equivalents 0.0196
_diffrn_reflns_av_sigmaI/netI 0.0477
_diffrn_reflns_limit_h_max 11
_diffrn_reflns_limit_h_min -11
_diffrn_reflns_limit_k_max 14
_diffrn_reflns_limit_k_min -16
_diffrn_reflns_limit_l_max 15
_diffrn_reflns_limit_l_min -19
_diffrn_reflns_number 8883
_diffrn_reflns_theta_full 25.01
_diffrn_reflns_theta_max 25.01
_diffrn_reflns_theta_min 1.86
_exptl_absorpt_coefficient_mu 0.735
_exptl_absorpt_correction_T_max 0.8670
_exptl_absorpt_correction_T_min 0.8097
_exptl_absorpt_correction_type multi-scan
_exptl_absorpt_process_details SADABS
_exptl_crystal_colour colorless
_exptl_crystal_density_diffrn 1.243
_exptl_crystal_density_method 'not measured'
_exptl_crystal_description block
_exptl_crystal_F_000 844
_exptl_crystal_size_max 0.30
_exptl_crystal_size_mid 0.20
_exptl_crystal_size_min 0.20
_refine_diff_density_max 1.213
_refine_diff_density_min -0.784
_refine_diff_density_rms 0.077
_refine_ls_extinction_method none
_refine_ls_goodness_of_fit_ref 1.039
_refine_ls_hydrogen_treatment constr
_refine_ls_matrix_type full
_refine_ls_number_parameters 471
_refine_ls_number_reflns 7382
_refine_ls_number_restraints 16
_refine_ls_restrained_S_all 1.048
_refine_ls_R_factor_all 0.0651
_refine_ls_R_factor_gt 0.0559
_refine_ls_shift/su_max 0.001
_refine_ls_shift/su_mean 0.000
_refine_ls_structure_factor_coef Fsqd
_refine_ls_weighting_details 'calc w=1/[\s^2^(Fo^2^)+(0.1020P)^2^+1.4388P] where P=(Fo^2^+2Fc^2^)/3'
_refine_ls_weighting_scheme calc
_refine_ls_wR_factor_gt 0.1583
_refine_ls_wR_factor_ref 0.1666
_reflns_number_gt 6192
_reflns_number_total 7382
_reflns_threshold_expression >2sigma(I)
_cod_data_source_file ic800320e-file001_7.cif
_cod_data_source_block 6
_cod_depositor_comments
;
The following automatic conversions were performed:
'_symmetry_cell_setting' value 'Triclinic' changed to 'triclinic'
according to '/home/saulius/struct/CIF-dictionaries/cif_core.dic'
dictionary named 'cif_core.dic' version 2.4.1 from
2010-06-29.

'_exptl_absorpt_correction_type' value 'Multi-scan' changed
to 'multi-scan' according to
'/home/saulius/struct/CIF-dictionaries/cif_core.dic' dictionary named
'cif_core.dic' version 2.4.1 from 2010-06-29.

Automatic conversion script
Id: cif_fix_enum 1527 2010-12-29 10:47:43Z saulius 
;
_cod_original_cell_volume 2136.2(5)
_cod_database_code 4305334

loop_
_symmetry_equiv_pos_as_xyz
'x, y, z'
'-x, -y, -z'

loop_
_atom_site_label
_atom_site_type_symbol
_atom_site_fract_x
_atom_site_fract_y
_atom_site_fract_z
_atom_site_U_iso_or_equiv
_atom_site_adp_type
_atom_site_occupancy
_atom_site_symmetry_multiplicity
_atom_site_calc_flag
_atom_site_refinement_flags
_atom_site_disorder_assembly
_atom_site_disorder_group
Cu Cu 0.90056(4) 0.30272(3) 0.24066(2) 0.03172(15) Uani 1 1 d . . .
N1 N 0.7867(3) 0.30807(19) 0.33446(16) 0.0323(6) Uani 1 1 d . . .
N2 N 0.6314(3) 0.3863(2) 0.40362(17) 0.0405(7) Uani 1 1 d . . .
N3 N 0.6814(3) 0.4302(2) 0.27613(17) 0.0370(6) Uani 1 1 d . . .
N4 N 0.7034(4) 0.5093(3) 0.1609(2) 0.0575(9) Uani 1 1 d . . .
N5 N 0.8878(3) 0.43456(19) 0.20762(17) 0.0364(6) Uani 1 1 d . . .
P P 0.96806(9) 0.19056(6) 0.16584(5) 0.0339(2) Uani 1 1 d . . .
Si Si 1.04311(11) 0.51727(7) 0.20364(6) 0.0406(2) Uani 1 1 d . . .
C1 C 0.7750(4) 0.2327(2) 0.38880(19) 0.0341(7) Uani 1 1 d . . .
C2 C 0.6511(4) 0.1568(3) 0.3808(2) 0.0410(8) Uani 1 1 d . . .
C3 C 0.6483(5) 0.0809(3) 0.4311(3) 0.0579(11) Uani 1 1 d . . .
H3 H 0.5658 0.0309 0.4271 0.069 Uiso 1 1 calc R . .
C4 C 0.7636(5) 0.0769(3) 0.4868(3) 0.0658(12) Uani 1 1 d . . .
H4 H 0.7605 0.0237 0.5192 0.079 Uiso 1 1 calc R . .
C5 C 0.8835(5) 0.1511(3) 0.4950(3) 0.0556(10) Uani 1 1 d . . .
H5 H 0.9616 0.1484 0.5336 0.067 Uiso 1 1 calc R . .
C6 C 0.8912(4) 0.2293(3) 0.4476(2) 0.0435(8) Uani 1 1 d . . .
C7 C 1.0259(4) 0.3098(3) 0.4581(3) 0.0562(10) Uani 1 1 d . . .
H7 H 1.0058 0.3647 0.4272 0.067 Uiso 1 1 calc R . .
C8 C 1.0721(6) 0.3496(5) 0.5502(3) 0.0836(16) Uani 1 1 d . . .
H8A H 1.0962 0.2976 0.5813 0.125 Uiso 1 1 calc R . .
H8B H 0.9951 0.3724 0.5727 0.125 Uiso 1 1 calc R . .
H8C H 1.1540 0.4037 0.5545 0.125 Uiso 1 1 calc R . .
C9 C 1.1436(5) 0.2736(4) 0.4219(3) 0.0775(15) Uani 1 1 d . . .
H9A H 1.1688 0.2221 0.4532 0.116 Uiso 1 1 calc R . .
H9B H 1.2254 0.3276 0.4249 0.116 Uiso 1 1 calc R . .
H9C H 1.1123 0.2477 0.3641 0.116 Uiso 1 1 calc R . .
C10 C 0.5263(4) 0.1546(3) 0.3152(2) 0.0475(9) Uani 1 1 d . . .
H10 H 0.5290 0.2232 0.3028 0.057 Uiso 1 1 calc R . .
C11 C 0.3829(5) 0.1149(6) 0.3447(4) 0.102(2) Uani 1 1 d . . .
H11A H 0.3072 0.1194 0.3020 0.153 Uiso 1 1 calc R . .
H11B H 0.3752 0.1533 0.3956 0.153 Uiso 1 1 calc R . .
H11C H 0.3754 0.0467 0.3551 0.153 Uiso 1 1 calc R . .
C12 C 0.5386(7) 0.0968(4) 0.2359(3) 0.0856(16) Uani 1 1 d . . .
H12A H 0.6247 0.1270 0.2143 0.128 Uiso 1 1 calc R . .
H12B H 0.4574 0.0960 0.1952 0.128 Uiso 1 1 calc R . .
H12C H 0.5417 0.0300 0.2466 0.128 Uiso 1 1 calc R . .
C13 C 0.7074(3) 0.3744(2) 0.33712(19) 0.0330(7) Uani 1 1 d . . .
C14 C 0.6919(5) 0.3884(4) 0.4883(2) 0.0618(12) Uani 1 1 d . . .
H14A H 0.6315 0.3397 0.5157 0.093 Uiso 1 1 calc R . .
H14B H 0.7001 0.4532 0.5171 0.093 Uiso 1 1 calc R . .
H14C H 0.7850 0.3737 0.4897 0.093 Uiso 1 1 calc R . .
C15 C 0.5228(4) 0.4436(3) 0.3935(2) 0.0525(10) Uani 1 1 d . . .
H15A H 0.5672 0.5131 0.4017 0.079 Uiso 1 1 calc R . .
H15B H 0.4577 0.4283 0.4342 0.079 Uiso 1 1 calc R . .
H15C H 0.4714 0.4275 0.3378 0.079 Uiso 1 1 calc R . .
C16 C 0.7615(4) 0.4550(2) 0.2168(2) 0.0382(8) Uani 1 1 d . . .
C17 C 0.5804(6) 0.5489(4) 0.1762(3) 0.0768(15) Uani 1 1 d . . .
H17A H 0.4948 0.5029 0.1504 0.115 Uiso 1 1 calc R . .
H17B H 0.5868 0.6111 0.1525 0.115 Uiso 1 1 calc R . .
H17C H 0.5778 0.5591 0.2357 0.115 Uiso 1 1 calc R . .
C18 C 0.7395(5) 0.5121(4) 0.0770(3) 0.0640(12) Uani 1 1 d . . .
H18A H 0.8088 0.4726 0.0694 0.096 Uiso 1 1 calc R . .
H18B H 0.7790 0.5795 0.0677 0.096 Uiso 1 1 calc R . .
H18C H 0.6551 0.4862 0.0376 0.096 Uiso 1 1 calc R . .
C19 C 1.1732(5) 0.5036(3) 0.2930(3) 0.0612(11) Uani 1 1 d . . .
H19A H 1.1347 0.5138 0.3448 0.092 Uiso 1 1 calc R . .
H19B H 1.2609 0.5518 0.2933 0.092 Uiso 1 1 calc R . .
H19C H 1.1915 0.4380 0.2873 0.092 Uiso 1 1 calc R . .
C20 C 1.1251(4) 0.4950(3) 0.1080(3) 0.0570(10) Uani 1 1 d . . .
H20A H 1.1242 0.4255 0.0981 0.086 Uiso 1 1 calc R . .
H20B H 1.2221 0.5327 0.1150 0.086 Uiso 1 1 calc R . .
H20C H 1.0719 0.5150 0.0608 0.086 Uiso 1 1 calc R . .
C21 C 1.0221(6) 0.6478(3) 0.2135(4) 0.0782(15) Uani 1 1 d . . .
H21A H 0.9746 0.6618 0.1616 0.117 Uiso 1 1 calc R . .
H21B H 1.1147 0.6919 0.2259 0.117 Uiso 1 1 calc R . .
H21C H 0.9662 0.6573 0.2582 0.117 Uiso 1 1 calc R . .
C22 C 0.8342(4) 0.1543(3) 0.0745(2) 0.0387(8) Uani 1 1 d . . .
C23 C 0.7706(4) 0.0577(3) 0.0455(2) 0.0492(9) Uani 1 1 d . . .
H23 H 0.7945 0.0063 0.0741 0.059 Uiso 1 1 calc R . .
C24 C 0.6724(5) 0.0365(3) -0.0251(3) 0.0634(12) Uani 1 1 d . . .
H24 H 0.6290 -0.0293 -0.0440 0.076 Uiso 1 1 calc R . .
C25 C 0.6383(5) 0.1103(4) -0.0673(3) 0.0664(12) Uani 1 1 d . . .
H25 H 0.5720 0.0954 -0.1156 0.080 Uiso 1 1 calc R . .
C26 C 0.7008(5) 0.2073(3) -0.0393(3) 0.0609(11) Uani 1 1 d . . .
H26 H 0.6773 0.2582 -0.0687 0.073 Uiso 1 1 calc R . .
C27 C 0.7969(4) 0.2289(3) 0.0310(2) 0.0497(9) Uani 1 1 d . . .
H27 H 0.8382 0.2949 0.0503 0.060 Uiso 1 1 calc R . .
C28 C 1.1322(4) 0.2224(2) 0.1185(2) 0.0379(8) Uani 1 1 d . . .
C29 C 1.1397(4) 0.2042(3) 0.0340(2) 0.0472(9) Uani 1 1 d . . .
H29 H 1.0574 0.1747 -0.0025 0.057 Uiso 1 1 calc R . .
C30 C 1.2686(5) 0.2295(3) 0.0036(3) 0.0627(12) Uani 1 1 d . . .
H30 H 1.2729 0.2175 -0.0537 0.075 Uiso 1 1 calc R . .
C31 C 1.3895(5) 0.2715(4) 0.0558(3) 0.0673(13) Uani 1 1 d . . .
H31 H 1.4764 0.2877 0.0344 0.081 Uiso 1 1 calc R . .
C32 C 1.3841(5) 0.2903(4) 0.1403(3) 0.0656(12) Uani 1 1 d . . .
H32 H 1.4671 0.3192 0.1764 0.079 Uiso 1 1 calc R . .
C33 C 1.2561(4) 0.2664(3) 0.1712(3) 0.0504(9) Uani 1 1 d . . .
H33 H 1.2524 0.2799 0.2285 0.060 Uiso 1 1 calc R . .
C34 C 0.9283(6) 0.0519(3) 0.2787(3) 0.0638(12) Uani 1 1 d . . .
H34 H 0.8807 0.0951 0.3050 0.077 Uiso 1 1 calc R . .
C35 C 0.9409(8) -0.0347(4) 0.3127(3) 0.095(2) Uani 1 1 d . . .
H35 H 0.9026 -0.0494 0.3621 0.114 Uiso 1 1 calc R . .
C36 C 1.0092(7) -0.0985(3) 0.2744(3) 0.0869(18) Uani 1 1 d . . .
H36 H 1.0171 -0.1572 0.2973 0.104 Uiso 1 1 calc R . .
C37 C 1.0660(6) -0.0766(3) 0.2025(3) 0.0674(13) Uani 1 1 d . . .
H37 H 1.1122 -0.1206 0.1760 0.081 Uiso 1 1 calc R . .
C38 C 1.0556(5) 0.0098(3) 0.1691(3) 0.0516(10) Uani 1 1 d . . .
H38 H 1.0965 0.0250 0.1206 0.062 Uiso 1 1 calc R . .
C39 C 0.9852(4) 0.0746(2) 0.2066(2) 0.0409(8) Uani 1 1 d . . .
C40 C 0.4487(12) 0.8057(9) 0.3760(6) 0.129(6) Uani 0.50 1 d PD A 1
H40A H 0.3719 0.7656 0.4009 0.155 Uiso 0.50 1 calc PR A 1
H40B H 0.4612 0.8747 0.3979 0.155 Uiso 0.50 1 calc PR A 1
C40A C 0.6042(11) 0.8174(11) 0.2971(9) 0.40(3) Uani 0.50 1 d PD A 2
H40C H 0.6463 0.8881 0.3037 0.477 Uiso 0.50 1 calc PR A 2
H40D H 0.6502 0.7839 0.2564 0.477 Uiso 0.50 1 calc PR A 2
Cl1 Cl 0.4153(6) 0.7916(3) 0.2709(4) 0.358(4) Uani 1 1 d DU . .
Cl2 Cl 0.6085(4) 0.7644(3) 0.3960(3) 0.2346(19) Uani 1 1 d DU . .

loop_
_atom_site_aniso_label
_atom_site_aniso_U_11
_atom_site_aniso_U_22
_atom_site_aniso_U_33
_atom_site_aniso_U_23
_atom_site_aniso_U_13
_atom_site_aniso_U_12
Cu 0.0382(3) 0.0301(2) 0.0307(2) 0.00417(16) 0.01069(16) 0.01259(16)
N1 0.0375(15) 0.0337(14) 0.0294(13) 0.0052(11) 0.0103(11) 0.0124(11)
N2 0.0408(16) 0.0492(17) 0.0333(15) -0.0031(13) 0.0107(12) 0.0134(13)
N3 0.0392(16) 0.0405(15) 0.0366(15) 0.0060(12) 0.0109(12) 0.0172(12)
N4 0.070(2) 0.070(2) 0.054(2) 0.0281(17) 0.0239(17) 0.0471(19)
N5 0.0437(16) 0.0311(14) 0.0410(15) 0.0098(12) 0.0159(12) 0.0158(12)
P 0.0410(5) 0.0305(4) 0.0341(5) 0.0034(3) 0.0114(4) 0.0136(3)
Si 0.0500(6) 0.0344(5) 0.0397(5) 0.0079(4) 0.0118(4) 0.0099(4)
C1 0.0419(19) 0.0371(17) 0.0279(16) 0.0052(13) 0.0132(14) 0.0134(14)
C2 0.047(2) 0.0418(19) 0.0363(18) 0.0056(15) 0.0132(15) 0.0100(15)
C3 0.063(3) 0.048(2) 0.062(3) 0.0178(19) 0.016(2) 0.0026(19)
C4 0.083(3) 0.065(3) 0.062(3) 0.037(2) 0.024(2) 0.026(2)
C5 0.056(2) 0.074(3) 0.046(2) 0.026(2) 0.0117(18) 0.026(2)
C6 0.045(2) 0.053(2) 0.0363(18) 0.0091(16) 0.0104(15) 0.0170(17)
C7 0.042(2) 0.071(3) 0.053(2) 0.014(2) -0.0019(18) 0.0083(19)
C8 0.062(3) 0.108(4) 0.070(3) -0.017(3) -0.006(2) 0.012(3)
C9 0.048(3) 0.121(4) 0.063(3) 0.014(3) 0.012(2) 0.013(3)
C10 0.048(2) 0.042(2) 0.049(2) 0.0037(16) 0.0060(17) 0.0021(16)
C11 0.049(3) 0.157(6) 0.099(4) 0.044(4) 0.011(3) 0.009(3)
C12 0.102(4) 0.098(4) 0.055(3) -0.020(3) -0.011(3) 0.038(3)
C13 0.0345(17) 0.0332(16) 0.0300(16) -0.0012(13) 0.0052(13) 0.0058(13)
C14 0.084(3) 0.079(3) 0.031(2) 0.0014(19) 0.015(2) 0.036(3)
C15 0.044(2) 0.069(3) 0.050(2) -0.0042(19) 0.0155(17) 0.0237(19)
C16 0.048(2) 0.0328(17) 0.0390(18) 0.0055(14) 0.0094(15) 0.0171(15)
C17 0.082(3) 0.093(4) 0.083(3) 0.039(3) 0.029(3) 0.060(3)
C18 0.079(3) 0.078(3) 0.050(2) 0.029(2) 0.017(2) 0.038(3)
C19 0.061(3) 0.062(3) 0.052(2) 0.008(2) -0.002(2) 0.001(2)
C20 0.051(2) 0.075(3) 0.048(2) 0.017(2) 0.0141(18) 0.011(2)
C21 0.096(4) 0.037(2) 0.105(4) 0.010(2) 0.024(3) 0.013(2)
C22 0.0382(18) 0.0445(19) 0.0364(18) 0.0006(15) 0.0110(14) 0.0140(15)
C23 0.053(2) 0.043(2) 0.051(2) -0.0009(17) 0.0099(18) 0.0073(17)
C24 0.061(3) 0.058(3) 0.061(3) -0.012(2) 0.001(2) 0.001(2)
C25 0.056(3) 0.086(3) 0.050(2) -0.012(2) -0.006(2) 0.013(2)
C26 0.069(3) 0.068(3) 0.049(2) 0.001(2) -0.002(2) 0.029(2)
C27 0.054(2) 0.046(2) 0.051(2) -0.0026(17) 0.0016(18) 0.0182(17)
C28 0.0432(19) 0.0309(17) 0.0444(19) 0.0048(14) 0.0122(15) 0.0151(14)
C29 0.055(2) 0.045(2) 0.046(2) 0.0029(16) 0.0206(17) 0.0128(17)
C30 0.074(3) 0.063(3) 0.060(3) 0.011(2) 0.036(2) 0.020(2)
C31 0.051(3) 0.069(3) 0.093(4) 0.026(3) 0.033(3) 0.020(2)
C32 0.045(2) 0.078(3) 0.075(3) 0.023(2) 0.006(2) 0.012(2)
C33 0.048(2) 0.058(2) 0.048(2) 0.0098(18) 0.0057(17) 0.0158(18)
C34 0.097(3) 0.046(2) 0.066(3) 0.016(2) 0.042(3) 0.036(2)
C35 0.174(6) 0.063(3) 0.080(3) 0.037(3) 0.073(4) 0.061(4)
C36 0.159(6) 0.049(3) 0.078(3) 0.026(2) 0.049(4) 0.055(3)
C37 0.101(4) 0.044(2) 0.070(3) 0.006(2) 0.026(3) 0.039(2)
C38 0.069(3) 0.042(2) 0.054(2) 0.0099(17) 0.022(2) 0.0255(19)
C39 0.053(2) 0.0339(17) 0.0406(19) 0.0054(14) 0.0121(16) 0.0167(15)
C40 0.215(19) 0.066(8) 0.112(11) 0.024(7) 0.060(12) 0.018(10)
C40A 0.20(2) 0.040(8) 0.89(9) 0.09(2) -0.17(4) -0.009(11)
Cl1 0.293(5) 0.267(5) 0.419(7) 0.164(5) -0.209(5) -0.068(4)
Cl2 0.190(3) 0.255(4) 0.249(4) 0.122(3) -0.047(3) 0.031(3)

loop_
_atom_type_symbol
_atom_type_description
_atom_type_scat_dispersion_real
_atom_type_scat_dispersion_imag
_atom_type_scat_source
C C 0.0033 0.0016 'International Tables Vol C Tables 4.2.6.8 and 6.1.1.4'
H H 0.0000 0.0000 'International Tables Vol C Tables 4.2.6.8 and 6.1.1.4'
N N 0.0061 0.0033 'International Tables Vol C Tables 4.2.6.8 and 6.1.1.4'
Si Si 0.0817 0.0704 'International Tables Vol C Tables 4.2.6.8 and 6.1.1.4'
Cu Cu 0.3201 1.2651 'International Tables Vol C Tables 4.2.6.8 and 6.1.1.4'
P P 0.1023 0.0942 'International Tables Vol C Tables 4.2.6.8 and 6.1.1.4'
Cl Cl 0.1484 0.1585 'International Tables Vol C Tables 4.2.6.8 and 6.1.1.4'

loop_
_geom_angle_atom_site_label_1
_geom_angle_atom_site_label_2
_geom_angle_atom_site_label_3
_geom_angle
_geom_angle_site_symmetry_1
_geom_angle_site_symmetry_3
_geom_angle_publ_flag
N5 Cu N1 95.31(11) . . ?
N5 Cu P 125.45(8) . . ?
N1 Cu P 136.94(8) . . ?
C13 N1 C1 121.5(3) . . ?
C13 N1 Cu 118.2(2) . . ?
C1 N1 Cu 119.5(2) . . ?
C13 N2 C14 122.1(3) . . ?
C13 N2 C15 117.8(3) . . ?
C14 N2 C15 113.6(3) . . ?
C16 N3 C13 126.5(3) . . ?
C16 N4 C18 121.8(3) . . ?
C16 N4 C17 121.6(3) . . ?
C18 N4 C17 115.3(3) . . ?
C16 N5 Si 126.9(2) . . ?
C16 N5 Cu 112.2(2) . . ?
Si N5 Cu 117.50(15) . . ?
C22 P C39 104.54(16) . . ?
C22 P C28 102.21(16) . . ?
C39 P C28 101.20(16) . . ?
C22 P Cu 105.95(11) . . ?
C39 P Cu 120.89(12) . . ?
C28 P Cu 119.72(11) . . ?
N5 Si C20 113.18(18) . . ?
N5 Si C19 108.11(17) . . ?
C20 Si C19 106.2(2) . . ?
N5 Si C21 112.5(2) . . ?
C20 Si C21 108.9(2) . . ?
C19 Si C21 107.6(2) . . ?
C6 C1 C2 119.4(3) . . ?
C6 C1 N1 119.8(3) . . ?
C2 C1 N1 120.6(3) . . ?
C3 C2 C1 118.6(3) . . ?
C3 C2 C10 120.1(3) . . ?
C1 C2 C10 121.2(3) . . ?
C4 C3 C2 121.5(4) . . ?
C4 C3 H3 119.3 . . ?
C2 C3 H3 119.3 . . ?
C5 C4 C3 119.8(4) . . ?
C5 C4 H4 120.1 . . ?
C3 C4 H4 120.1 . . ?
C4 C5 C6 121.2(4) . . ?
C4 C5 H5 119.4 . . ?
C6 C5 H5 119.4 . . ?
C5 C6 C1 119.5(4) . . ?
C5 C6 C7 119.7(3) . . ?
C1 C6 C7 120.8(3) . . ?
C9 C7 C6 111.0(4) . . ?
C9 C7 C8 110.4(4) . . ?
C6 C7 C8 111.4(4) . . ?
C9 C7 H7 108.0 . . ?
C6 C7 H7 108.0 . . ?
C8 C7 H7 108.0 . . ?
C7 C8 H8A 109.5 . . ?
C7 C8 H8B 109.5 . . ?
H8A C8 H8B 109.5 . . ?
C7 C8 H8C 109.5 . . ?
H8A C8 H8C 109.5 . . ?
H8B C8 H8C 109.5 . . ?
C7 C9 H9A 109.5 . . ?
C7 C9 H9B 109.5 . . ?
H9A C9 H9B 109.5 . . ?
C7 C9 H9C 109.5 . . ?
H9A C9 H9C 109.5 . . ?
H9B C9 H9C 109.5 . . ?
C12 C10 C2 111.0(4) . . ?
C12 C10 C11 110.0(4) . . ?
C2 C10 C11 113.0(4) . . ?
C12 C10 H10 107.5 . . ?
C2 C10 H10 107.5 . . ?
C11 C10 H10 107.5 . . ?
C10 C11 H11A 109.5 . . ?
C10 C11 H11B 109.5 . . ?
H11A C11 H11B 109.5 . . ?
C10 C11 H11C 109.5 . . ?
H11A C11 H11C 109.5 . . ?
H11B C11 H11C 109.5 . . ?
C10 C12 H12A 109.5 . . ?
C10 C12 H12B 109.5 . . ?
H12A C12 H12B 109.5 . . ?
C10 C12 H12C 109.5 . . ?
H12A C12 H12C 109.5 . . ?
H12B C12 H12C 109.5 . . ?
N1 C13 N3 125.7(3) . . ?
N1 C13 N2 121.4(3) . . ?
N3 C13 N2 112.7(3) . . ?
N2 C14 H14A 109.5 . . ?
N2 C14 H14B 109.5 . . ?
H14A C14 H14B 109.5 . . ?
N2 C14 H14C 109.5 . . ?
H14A C14 H14C 109.5 . . ?
H14B C14 H14C 109.5 . . ?
N2 C15 H15A 109.5 . . ?
N2 C15 H15B 109.5 . . ?
H15A C15 H15B 109.5 . . ?
N2 C15 H15C 109.5 . . ?
H15A C15 H15C 109.5 . . ?
H15B C15 H15C 109.5 . . ?
N3 C16 N5 127.7(3) . . ?
N3 C16 N4 112.9(3) . . ?
N5 C16 N4 119.4(3) . . ?
N4 C17 H17A 109.5 . . ?
N4 C17 H17B 109.5 . . ?
H17A C17 H17B 109.5 . . ?
N4 C17 H17C 109.5 . . ?
H17A C17 H17C 109.5 . . ?
H17B C17 H17C 109.5 . . ?
N4 C18 H18A 109.5 . . ?
N4 C18 H18B 109.5 . . ?
H18A C18 H18B 109.5 . . ?
N4 C18 H18C 109.5 . . ?
H18A C18 H18C 109.5 . . ?
H18B C18 H18C 109.5 . . ?
Si C19 H19A 109.5 . . ?
Si C19 H19B 109.5 . . ?
H19A C19 H19B 109.5 . . ?
Si C19 H19C 109.5 . . ?
H19A C19 H19C 109.5 . . ?
H19B C19 H19C 109.5 . . ?
Si C20 H20A 109.5 . . ?
Si C20 H20B 109.5 . . ?
H20A C20 H20B 109.5 . . ?
Si C20 H20C 109.5 . . ?
H20A C20 H20C 109.5 . . ?
H20B C20 H20C 109.5 . . ?
Si C21 H21A 109.5 . . ?
Si C21 H21B 109.5 . . ?
H21A C21 H21B 109.5 . . ?
Si C21 H21C 109.5 . . ?
H21A C21 H21C 109.5 . . ?
H21B C21 H21C 109.5 . . ?
C23 C22 C27 118.6(3) . . ?
C23 C22 P 124.0(3) . . ?
C27 C22 P 117.4(3) . . ?
C24 C23 C22 120.4(4) . . ?
C24 C23 H23 119.8 . . ?
C22 C23 H23 119.8 . . ?
C25 C24 C23 120.2(4) . . ?
C25 C24 H24 119.9 . . ?
C23 C24 H24 119.9 . . ?
C24 C25 C26 120.2(4) . . ?
C24 C25 H25 119.9 . . ?
C26 C25 H25 119.9 . . ?
C27 C26 C25 119.8(4) . . ?
C27 C26 H26 120.1 . . ?
C25 C26 H26 120.1 . . ?
C26 C27 C22 120.7(4) . . ?
C26 C27 H27 119.6 . . ?
C22 C27 H27 119.6 . . ?
C29 C28 C33 118.7(3) . . ?
C29 C28 P 123.7(3) . . ?
C33 C28 P 117.6(3) . . ?
C30 C29 C28 119.9(4) . . ?
C30 C29 H29 120.0 . . ?
C28 C29 H29 120.0 . . ?
C31 C30 C29 120.9(4) . . ?
C31 C30 H30 119.5 . . ?
C29 C30 H30 119.5 . . ?
C30 C31 C32 119.9(4) . . ?
C30 C31 H31 120.0 . . ?
C32 C31 H31 120.0 . . ?
C33 C32 C31 119.7(4) . . ?
C33 C32 H32 120.1 . . ?
C31 C32 H32 120.1 . . ?
C32 C33 C28 120.8(4) . . ?
C32 C33 H33 119.6 . . ?
C28 C33 H33 119.6 . . ?
C39 C34 C35 120.3(4) . . ?
C39 C34 H34 119.8 . . ?
C35 C34 H34 119.8 . . ?
C36 C35 C34 120.2(4) . . ?
C36 C35 H35 119.9 . . ?
C34 C35 H35 119.9 . . ?
C35 C36 C37 119.9(4) . . ?
C35 C36 H36 120.1 . . ?
C37 C36 H36 120.1 . . ?
C36 C37 C38 120.2(4) . . ?
C36 C37 H37 119.9 . . ?
C38 C37 H37 119.9 . . ?
C37 C38 C39 120.6(4) . . ?
C37 C38 H38 119.7 . . ?
C39 C38 H38 119.7 . . ?
C34 C39 C38 118.8(3) . . ?
C34 C39 P 118.4(3) . . ?
C38 C39 P 122.9(3) . . ?
Cl1 C40 Cl2 103.3(5) . . ?
Cl1 C40 H40A 111.1 . . ?
Cl2 C40 H40A 111.1 . . ?
Cl1 C40 H40B 111.1 . . ?
Cl2 C40 H40B 111.1 . . ?
H40A C40 H40B 109.1 . . ?
Cl1 C40A Cl2 97.6(6) . . ?
Cl1 C40A H40C 112.2 . . ?
Cl2 C40A H40C 112.2 . . ?
Cl1 C40A H40D 112.2 . . ?
Cl2 C40A H40D 112.2 . . ?
H40C C40A H40D 109.8 . . ?
C40 Cl1 C40A 73.1(6) . . ?
C40 Cl2 C40A 70.5(6) . . ?

loop_
_geom_bond_atom_site_label_1
_geom_bond_atom_site_label_2
_geom_bond_distance
_geom_bond_site_symmetry_2
_geom_bond_publ_flag
Cu N5 1.984(3) . ?
Cu N1 1.984(3) . ?
Cu P 2.1642(9) . ?
N1 C13 1.327(4) . ?
N1 C1 1.420(4) . ?
N2 C13 1.393(4) . ?
N2 C14 1.431(5) . ?
N2 C15 1.458(5) . ?
N3 C16 1.325(4) . ?
N3 C13 1.342(4) . ?
N4 C16 1.377(4) . ?
N4 C18 1.444(5) . ?
N4 C17 1.458(5) . ?
N5 C16 1.342(4) . ?
N5 Si 1.710(3) . ?
P C22 1.827(4) . ?
P C39 1.830(3) . ?
P C28 1.833(4) . ?
Si C20 1.857(4) . ?
Si C19 1.868(4) . ?
Si C21 1.876(4) . ?
C1 C6 1.409(5) . ?
C1 C2 1.415(5) . ?
C2 C3 1.386(5) . ?
C2 C10 1.520(5) . ?
C3 C4 1.376(6) . ?
C3 H3 0.9400 . ?
C4 C5 1.375(6) . ?
C4 H4 0.9400 . ?
C5 C6 1.379(5) . ?
C5 H5 0.9400 . ?
C6 C7 1.522(6) . ?
C7 C9 1.504(6) . ?
C7 C8 1.537(6) . ?
C7 H7 0.9900 . ?
C8 H8A 0.9700 . ?
C8 H8B 0.9700 . ?
C8 H8C 0.9700 . ?
C9 H9A 0.9700 . ?
C9 H9B 0.9700 . ?
C9 H9C 0.9700 . ?
C10 C12 1.497(6) . ?
C10 C11 1.533(6) . ?
C10 H10 0.9900 . ?
C11 H11A 0.9700 . ?
C11 H11B 0.9700 . ?
C11 H11C 0.9700 . ?
C12 H12A 0.9700 . ?
C12 H12B 0.9700 . ?
C12 H12C 0.9700 . ?
C14 H14A 0.9700 . ?
C14 H14B 0.9700 . ?
C14 H14C 0.9700 . ?
C15 H15A 0.9700 . ?
C15 H15B 0.9700 . ?
C15 H15C 0.9700 . ?
C17 H17A 0.9700 . ?
C17 H17B 0.9700 . ?
C17 H17C 0.9700 . ?
C18 H18A 0.9700 . ?
C18 H18B 0.9700 . ?
C18 H18C 0.9700 . ?
C19 H19A 0.9700 . ?
C19 H19B 0.9700 . ?
C19 H19C 0.9700 . ?
C20 H20A 0.9700 . ?
C20 H20B 0.9700 . ?
C20 H20C 0.9700 . ?
C21 H21A 0.9700 . ?
C21 H21B 0.9700 . ?
C21 H21C 0.9700 . ?
C22 C23 1.383(5) . ?
C22 C27 1.390(5) . ?
C23 C24 1.380(6) . ?
C23 H23 0.9400 . ?
C24 C25 1.360(7) . ?
C24 H24 0.9400 . ?
C25 C26 1.383(6) . ?
C25 H25 0.9400 . ?
C26 C27 1.365(6) . ?
C26 H26 0.9400 . ?
C27 H27 0.9400 . ?
C28 C29 1.388(5) . ?
C28 C33 1.396(5) . ?
C29 C30 1.386(6) . ?
C29 H29 0.9400 . ?
C30 C31 1.365(7) . ?
C30 H30 0.9400 . ?
C31 C32 1.385(7) . ?
C31 H31 0.9400 . ?
C32 C33 1.380(6) . ?
C32 H32 0.9400 . ?
C33 H33 0.9400 . ?
C34 C39 1.379(5) . ?
C34 C35 1.391(6) . ?
C34 H34 0.9400 . ?
C35 C36 1.372(7) . ?
C35 H35 0.9400 . ?
C36 C37 1.373(7) . ?
C36 H36 0.9400 . ?
C37 C38 1.380(6) . ?
C37 H37 0.9400 . ?
C38 C39 1.389(5) . ?
C38 H38 0.9400 . ?
C40 Cl1 1.690(9) . ?
C40 Cl2 1.777(9) . ?
C40 H40A 0.9800 . ?
C40 H40B 0.9800 . ?
C40A Cl1 1.795(10) . ?
C40A Cl2 1.820(10) . ?
C40A H40C 0.9800 . ?
C40A H40D 0.9800 . ?
